data_1541029
loop_
_publ_author_name
'Tamazyan, R.A.'
'Malinovskii, Yu.A.'
'Simonov, V.I.'
'Sirota, M.I.'

_publ_section_title
;
 Crystal structure and twinning in sodium lutetium silicate Na3 Lu (Si2
 O7)
;
_journal_name_full Kristallografiya
_journal_page_first 1128
_journal_page_last 1133
_journal_volume 33
_journal_year 1988
_chemical_formula_sum 'Lu Na3 O7 Si2'
_chemical_name_systematic 'Na3 Lu (Si2 O7)'
_space_group_IT_number 176
_symmetry_space_group_name_Hall '-P 6c'
_symmetry_space_group_name_H-M 'P 63/m'
_cell_angle_alpha 90
_cell_angle_beta 90
_cell_angle_gamma 120
_cell_formula_units_Z 6
_cell_length_a 9.385
_cell_length_b 9.385
_cell_length_c 13.716
_cell_volume 1046.229
_citation_journal_id_ASTM KRISAJ
_cod_data_source_file Tamazyan_KRISAJ_1988_214.cif
_cod_data_source_block Lu1Na3O7Si2
_cod_original_formula_sum 'Lu1 Na3 O7 Si2'
_cod_database_code 1541029

loop_
_symmetry_equiv_pos_as_xyz
x,y,z
x-y,x,z+1/2
-y,x-y,z
-x,-y,z+1/2
-x+y,-x,z
y,-x+y,z+1/2
-x,-y,-z
-x+y,-x,-z-1/2
y,-x+y,-z
x,y,-z-1/2
x-y,x,-z
-y,x-y,-z-1/2

loop_
_atom_site_label
_atom_site_type_symbol
_atom_site_fract_x
_atom_site_fract_y
_atom_site_fract_z
_atom_site_occupancy
_atom_site_U_iso_or_equiv
Na1 Na+1 0 0 0 1 0.0
O3 O-2 0.1526 0.1967 0.1407 1 0.0
Na3 Na+1 0.3333 0.6667 0.25 1 0.0
Lu2 Lu+3 0.3333 0.6667 0.0182 1 0.0
O4 O-2 0.4218 0.3222 0.25 1 0.0
O2 O-2 0.1266 0.6136 0.1187 1 0.0
Si1 Si+4 0.3468 0.3287 0.1412 1 0.0
Na4 Na+1 0.0139 0.3308 0.0921 1 0.0
Na2 Na+1 0.3333 0.6667 0.75 1 0.0
Lu1 Lu+3 0 0 0.25 1 0.0
O1 O-2 0.4427 0.2717 0.066 1 0.0
